data_1507256
loop_
_publ_author_name
'P\'erez, Cirilo'
'Rodr\'iguez, Mat\'ias L'
'Foces-Foces, Concepci\'on'
'P\'erez-Hern\'andez, Natalia'
'P\'erez, Ricardo'
'Mart\'in, Julio D'

_publ_section_title
;
 Controlled incorporation of water molecules into carboxy hydrogen-bond
 networks: a designed approach.
;
_journal_issue 5
_journal_name_full 'Organic letters'
_journal_page_first 641
_journal_page_last 644
_journal_paper_doi 10.1021/ol027332o
_journal_volume 5
_journal_year 2003
_chemical_formula_sum 'C15 H22 O6'
_chemical_formula_weight 298.33
_chemical_name_systematic
; 
 ? 
;
_space_group_IT_number 2
_symmetry_cell_setting triclinic
_symmetry_space_group_name_Hall '-P 1'
_symmetry_space_group_name_H-M 'P -1'
_atom_sites_solution_hydrogens geom
_atom_sites_solution_primary direct
_atom_sites_solution_secondary difmap
_audit_creation_method SHELXL-97
_cell_angle_alpha 76.010(5)
_cell_angle_beta 80.810(5)
_cell_angle_gamma 61.890(5)
_cell_formula_units_Z 2
_cell_length_a 7.712(5)
_cell_length_b 7.864(5)
_cell_length_c 14.943(5)
_cell_measurement_temperature 293(2)
_cell_volume 774.5(8)
_computing_structure_refinement 'SHELXL-97 (Sheldrick, 1997)'
_computing_structure_solution 'SIR97 (Altomare et al., 1999)'
_diffrn_ambient_temperature 293(2)
_diffrn_measured_fraction_theta_full 0.972
_diffrn_measured_fraction_theta_max 0.972
_diffrn_measurement_device_type 'Nonius Kappa CCD diffractometer'
_diffrn_radiation_monochromator graphite
_diffrn_radiation_source 'fine-focus sealed tube'
_diffrn_radiation_type MoK\a
_diffrn_radiation_wavelength 0.71069
_diffrn_reflns_av_R_equivalents 0.0426
_diffrn_reflns_av_sigmaI/netI 0.0397
_diffrn_reflns_limit_h_max 10
_diffrn_reflns_limit_h_min -8
_diffrn_reflns_limit_k_max 10
_diffrn_reflns_limit_k_min -10
_diffrn_reflns_limit_l_max 19
_diffrn_reflns_limit_l_min -19
_diffrn_reflns_number 7158
_diffrn_reflns_theta_full 27.45
_diffrn_reflns_theta_max 27.45
_diffrn_reflns_theta_min 5.05
_exptl_absorpt_coefficient_mu 0.098
_exptl_crystal_density_diffrn 1.279
_exptl_crystal_density_method 'not measured'
_exptl_crystal_F_000 320
_refine_diff_density_max 0.299
_refine_diff_density_min -0.185
_refine_diff_density_rms 0.044
_refine_ls_extinction_coef 0.000(12)
_refine_ls_extinction_expression Fc^*^=kFc[1+0.001xFc^2^\l^3^/sin(2\q)]^-1/4^
_refine_ls_extinction_method SHELXL
_refine_ls_goodness_of_fit_ref 1.033
_refine_ls_hydrogen_treatment mixed
_refine_ls_matrix_type full
_refine_ls_number_parameters 221
_refine_ls_number_reflns 3433
_refine_ls_number_restraints 0
_refine_ls_restrained_S_all 1.033
_refine_ls_R_factor_all 0.0793
_refine_ls_R_factor_gt 0.0584
_refine_ls_shift/su_max 0.446
_refine_ls_shift/su_mean 0.002
_refine_ls_structure_factor_coef Fsqd
_refine_ls_weighting_details 'calc w=1/[\s^2^(Fo^2^)+(0.0805P)^2^+0.3703P] where P=(Fo^2^+2Fc^2^)/3'
_refine_ls_weighting_scheme calc
_refine_ls_wR_factor_gt 0.1522
_refine_ls_wR_factor_ref 0.1707
_reflns_number_gt 2606
_reflns_number_total 3433
_reflns_threshold_expression >2sigma(I)
_cod_data_source_file ol027332osi20021122_115846.cif
_cod_data_source_block 1e_acidf9+H2O
_cod_original_cell_volume 774.5(7)
_cod_database_code 1507256

loop_
_symmetry_equiv_pos_as_xyz
'x, y, z'
'-x, -y, -z'

loop_
_atom_site_label
_atom_site_type_symbol
_atom_site_fract_x
_atom_site_fract_y
_atom_site_fract_z
_atom_site_U_iso_or_equiv
_atom_site_adp_type
_atom_site_occupancy
_atom_site_symmetry_multiplicity
_atom_site_calc_flag
_atom_site_refinement_flags
O1 O 0.40379(18) 0.18195(19) 0.19242(8) 0.0342(3) Uani 1 1 d .
O5 O 0.0241(3) 0.1781(3) 0.11462(13) 0.0723(6) Uani 1 1 d .
O3 O -0.0368(2) 0.4404(3) 0.40773(11) 0.0603(5) Uani 1 1 d .
O4 O 0.2082(3) 0.4964(3) 0.42776(11) 0.0658(6) Uani 1 1 d .
H4 H 0.1485 0.5141 0.4779 0.101(12) Uiso 1 1 calc R
O2 O 0.3003(3) 0.1309(4) 0.03310(15) 0.0854(8) Uani 1 1 d .
H2 H 0.2597 0.0853 0.0022 0.093(11) Uiso 1 1 calc R
O6 O 0.7672(3) 0.0246(4) 0.08404(14) 0.0763(7) Uani 1 1 d .
C1 C 0.2201(3) 0.3167(3) 0.14827(12) 0.0376(4) Uani 1 1 d .
C2 C 0.2454(5) 0.4862(4) 0.08117(15) 0.0625(7) Uani 1 1 d .
H2A H 0.3369 0.4365 0.0303 0.069(8) Uiso 1 1 calc R
H2B H 0.1198 0.5828 0.0561 0.120(14) Uiso 1 1 calc R
C3 C 0.3229(6) 0.5832(4) 0.13088(17) 0.0737(10) Uani 1 1 d .
H3A H 0.2925 0.7142 0.0958 0.086(9) Uiso 1 1 calc R
H3B H 0.4651 0.5088 0.1315 0.102(13) Uiso 1 1 calc R
C4 C 0.2391(5) 0.5990(3) 0.23103(16) 0.0587(7) Uani 1 1 d .
H4A H 0.1147 0.7170 0.2301 0.075(9) Uiso 1 1 calc R
H4B H 0.3290 0.6120 0.2643 0.076(9) Uiso 1 1 calc R
C5 C 0.2061(3) 0.4203(3) 0.28345(12) 0.0346(4) Uani 1 1 d .
C6 C 0.0733(3) 0.3953(3) 0.22696(13) 0.0392(5) Uani 1 1 d .
H6A H 0.0268 0.3017 0.2614 0.031(5) Uiso 1 1 calc R
H6B H -0.0382 0.5193 0.2053 0.056(7) Uiso 1 1 calc R
C7 C 0.1155(3) 0.4532(3) 0.37922(13) 0.0366(4) Uani 1 1 d .
C8 C 0.1695(3) 0.1999(3) 0.09788(13) 0.0422(5) Uani 1 1 d .
C9 C 0.3966(3) 0.2187(3) 0.28525(11) 0.0308(4) Uani 1 1 d .
C10 C 0.3779(3) 0.0539(3) 0.35760(14) 0.0384(5) Uani 1 1 d .
H10 H 0.3673 0.0714 0.4213 0.051(6) Uiso 1 1 calc R
C11 C 0.4893(4) -0.1566(3) 0.3461(2) 0.0604(7) Uani 1 1 d .
H11A H 0.5652 -0.1835 0.2884 0.071(8) Uiso 1 1 calc R
H11B H 0.5468 -0.2558 0.4001 0.084(9) Uiso 1 1 calc R
C12 C 0.2717(4) -0.0552(3) 0.34359(19) 0.0541(6) Uani 1 1 d .
H12A H 0.1967 -0.0927 0.3961 0.080(9) Uiso 1 1 calc R
H12B H 0.2151 -0.0204 0.2844 0.059(7) Uiso 1 1 calc R
C13 C 0.5866(3) 0.2265(4) 0.29302(15) 0.0470(5) Uani 1 1 d .
H13 H 0.6095 0.3227 0.2437 0.063(8) Uiso 1 1 calc R
C14 C 0.6636(4) 0.2039(5) 0.38240(19) 0.0732(9) Uani 1 1 d .
H14A H 0.7210 0.2885 0.3857 0.092(10) Uiso 1 1 calc R
H14B H 0.5937 0.1723 0.4387 0.078(9) Uiso 1 1 calc R
C15 C 0.7708(4) 0.0521(6) 0.3255(3) 0.0896(11) Uani 1 1 d .
H15A H 0.7666 -0.0727 0.3469 0.15(2) Uiso 1 1 calc R
H15B H 0.8939 0.0435 0.2939 0.117(13) Uiso 1 1 calc R
H6OA H 0.660(6) 0.089(5) 0.121(3) 0.089(10) Uiso 1 1 d .
H6OB H 0.847(6) 0.055(6) 0.088(3) 0.092(12) Uiso 1 1 d .

loop_
_atom_site_aniso_label
_atom_site_aniso_U_11
_atom_site_aniso_U_22
_atom_site_aniso_U_33
_atom_site_aniso_U_23
_atom_site_aniso_U_13
_atom_site_aniso_U_12
O1 0.0305(7) 0.0479(7) 0.0292(6) -0.0211(5) 0.0025(5) -0.0166(6)
O5 0.0683(12) 0.1238(17) 0.0604(11) -0.0543(11) 0.0156(9) -0.0608(12)
O3 0.0511(10) 0.1055(14) 0.0442(9) -0.0440(9) 0.0152(7) -0.0432(10)
O4 0.0684(12) 0.1174(16) 0.0446(9) -0.0510(10) 0.0186(8) -0.0587(12)
O2 0.0642(12) 0.146(2) 0.0892(14) -0.0942(15) 0.0303(10) -0.0594(13)
O6 0.0596(12) 0.135(2) 0.0705(13) -0.0740(14) 0.0217(10) -0.0554(13)
C1 0.0418(11) 0.0419(10) 0.0275(9) -0.0130(7) -0.0036(8) -0.0141(8)
C2 0.102(2) 0.0576(14) 0.0279(10) -0.0061(10) -0.0012(12) -0.0377(15)
C3 0.139(3) 0.0609(15) 0.0377(12) -0.0048(11) 0.0080(15) -0.064(2)
C4 0.097(2) 0.0446(12) 0.0421(12) -0.0144(10) 0.0065(12) -0.0385(13)
C5 0.0433(10) 0.0367(9) 0.0273(9) -0.0137(7) 0.0015(7) -0.0183(8)
C6 0.0349(10) 0.0402(10) 0.0343(10) -0.0164(8) -0.0062(8) -0.0047(8)
C7 0.0396(10) 0.0418(10) 0.0315(9) -0.0200(8) 0.0018(8) -0.0159(8)
C8 0.0392(11) 0.0564(12) 0.0298(9) -0.0192(8) -0.0057(8) -0.0145(9)
C9 0.0328(9) 0.0435(10) 0.0241(8) -0.0152(7) 0.0018(7) -0.0207(8)
C10 0.0385(10) 0.0420(10) 0.0367(10) -0.0084(8) -0.0038(8) -0.0187(8)
C11 0.0585(15) 0.0393(12) 0.0722(17) -0.0074(11) -0.0158(13) -0.0109(11)
C12 0.0579(14) 0.0479(12) 0.0653(15) -0.0014(11) -0.0111(12) -0.0331(11)
C13 0.0437(12) 0.0776(15) 0.0388(11) -0.0239(10) 0.0074(9) -0.0399(11)
C14 0.0629(16) 0.131(3) 0.0555(15) -0.0318(16) -0.0044(13) -0.0611(18)
C15 0.0330(13) 0.113(3) 0.136(3) -0.056(2) -0.0081(16) -0.0276(15)

loop_
_atom_type_symbol
_atom_type_description
_atom_type_scat_dispersion_real
_atom_type_scat_dispersion_imag
_atom_type_scat_source
C C 0.0033 0.0016 'International Tables Vol C Tables 4.2.6.8 and 6.1.1.4'
H H 0.0000 0.0000 'International Tables Vol C Tables 4.2.6.8 and 6.1.1.4'
O O 0.0106 0.0060 'International Tables Vol C Tables 4.2.6.8 and 6.1.1.4'

loop_
_geom_angle_atom_site_label_1
_geom_angle_atom_site_label_2
_geom_angle_atom_site_label_3
_geom_angle
C1 O1 C9 110.53(13)
C7 O4 H4 109.5
C8 O2 H2 109.5
H6OA O6 H6OB 108(3)
O1 C1 C6 104.72(14)
O1 C1 C8 107.31(15)
C6 C1 C8 114.01(17)
O1 C1 C2 109.44(19)
C6 C1 C2 109.61(18)
C8 C1 C2 111.44(17)
C3 C2 C1 110.35(18)
C3 C2 H2A 109.6
C1 C2 H2A 109.6
C3 C2 H2B 109.6
C1 C2 H2B 109.6
H2A C2 H2B 108.1
C2 C3 C4 114.7(2)
C2 C3 H3A 108.6
C4 C3 H3A 108.6
C2 C3 H3B 108.6
C4 C3 H3B 108.6
H3A C3 H3B 107.6
C3 C4 C5 113.44(17)
C3 C4 H4A 108.9
C5 C4 H4A 108.9
C3 C4 H4B 108.9
C5 C4 H4B 108.9
H4A C4 H4B 107.7
C7 C5 C6 111.87(16)
C7 C5 C4 109.55(15)
C6 C5 C4 108.02(18)
C7 C5 C9 112.52(15)
C6 C5 C9 101.20(14)
C4 C5 C9 113.40(18)
C1 C6 C5 99.11(16)
C1 C6 H6A 111.9
C5 C6 H6A 111.9
C1 C6 H6B 111.9
C5 C6 H6B 111.9
H6A C6 H6B 109.6
O3 C7 O4 122.80(17)
O3 C7 C5 121.52(17)
O4 C7 C5 115.68(17)
O5 C8 O2 123.6(2)
O5 C8 C1 124.08(18)
O2 C8 C1 112.29(19)
O1 C9 C13 106.85(14)
O1 C9 C10 109.48(14)
C13 C9 C10 111.16(17)
O1 C9 C5 101.60(13)
C13 C9 C5 114.65(16)
C10 C9 C5 112.42(15)
C12 C10 C11 59.12(16)
C12 C10 C9 123.65(17)
C11 C10 C9 121.53(19)
C12 C10 H10 113.9
C11 C10 H10 113.9
C9 C10 H10 113.9
C12 C11 C10 60.39(15)
C12 C11 H11A 117.7
C10 C11 H11A 117.7
C12 C11 H11B 117.7
C10 C11 H11B 117.7
H11A C11 H11B 114.9
C11 C12 C10 60.48(16)
C11 C12 H12A 117.7
C10 C12 H12A 117.7
C11 C12 H12B 117.7
C10 C12 H12B 117.7
H12A C12 H12B 114.8
C15 C13 C14 59.5(2)
C15 C13 C9 123.9(2)
C14 C13 C9 123.56(19)
C15 C13 H13 113.2
C14 C13 H13 113.2
C9 C13 H13 113.2
C15 C14 C13 60.12(19)
C15 C14 H14A 117.8
C13 C14 H14A 117.8
C15 C14 H14B 117.8
C13 C14 H14B 117.8
H14A C14 H14B 114.9
C14 C15 C13 60.37(19)
C14 C15 H15A 117.7
C13 C15 H15A 117.7
C14 C15 H15B 117.7
C13 C15 H15B 117.7
H15A C15 H15B 114.9

loop_
_geom_bond_atom_site_label_1
_geom_bond_atom_site_label_2
_geom_bond_distance
O1 C1 1.453(2)
O1 C9 1.4714(19)
O5 C8 1.191(3)
O3 C7 1.225(3)
O4 C7 1.291(2)
O4 H4 0.8200
O2 C8 1.295(3)
O2 H2 0.8200
O6 H6OA 0.92(4)
O6 H6OB 0.77(4)
C1 C6 1.521(3)
C1 C8 1.526(3)
C1 C2 1.535(3)
C2 C3 1.528(4)
C2 H2A 0.9700
C2 H2B 0.9700
C3 C4 1.542(3)
C3 H3A 0.9700
C3 H3B 0.9700
C4 C5 1.547(3)
C4 H4A 0.9700
C4 H4B 0.9700
C5 C7 1.514(2)
C5 C6 1.532(3)
C5 C9 1.572(3)
C6 H6A 0.9700
C6 H6B 0.9700
C9 C13 1.519(3)
C9 C10 1.522(3)
C10 C12 1.502(3)
C10 C11 1.503(3)
C10 H10 0.9800
C11 C12 1.483(4)
C11 H11A 0.9700
C11 H11B 0.9700
C12 H12A 0.9700
C12 H12B 0.9700
C13 C15 1.482(4)
C13 C14 1.486(3)
C13 H13 0.9800
C14 C15 1.473(5)
C14 H14A 0.9700
C14 H14B 0.9700
C15 H15A 0.9700
C15 H15B 0.9700

loop_
_geom_hbond_atom_site_label_D
_geom_hbond_atom_site_label_H
_geom_hbond_atom_site_label_A
_geom_hbond_distance_DH
_geom_hbond_distance_HA
_geom_hbond_distance_DA
_geom_hbond_angle_DHA
_geom_hbond_site_symmetry_A
O4 H4 O3 0.82 1.82 2.640(2) 174 2_566
O2 H2 O6 0.82 1.80 2.599(2) 164 2_655
O6 H6OA O1 0.92(4) 1.98(4) 2.874(3) 165(3) .
O6 H6OB O5 0.77(4) 2.14(4) 2.899(3) 169(4) 1_655

loop_
_geom_torsion_atom_site_label_1
_geom_torsion_atom_site_label_2
_geom_torsion_atom_site_label_3
_geom_torsion_atom_site_label_4
_geom_torsion
C9 O1 C1 C6 -17.85(19)
C9 O1 C1 C8 -139.35(15)
C9 O1 C1 C2 99.58(17)
O1 C1 C2 C3 -53.8(3)
C6 C1 C2 C3 60.5(3)
C8 C1 C2 C3 -172.4(2)
C1 C2 C3 C4 -37.5(4)
C2 C3 C4 C5 36.4(4)
C3 C4 C5 C7 -177.5(2)
C3 C4 C5 C6 -55.4(3)
C3 C4 C5 C9 55.9(3)
O1 C1 C6 C5 40.22(18)
C8 C1 C6 C5 157.21(16)
C2 C1 C6 C5 -77.1(2)
C7 C5 C6 C1 -166.73(16)
C4 C5 C6 C1 72.62(19)
C9 C5 C6 C1 -46.73(17)
C6 C5 C7 O3 6.6(3)
C4 C5 C7 O3 126.4(2)
C9 C5 C7 O3 -106.5(2)
C6 C5 C7 O4 -172.90(19)
C4 C5 C7 O4 -53.1(3)
C9 C5 C7 O4 74.0(2)
O1 C1 C8 O5 118.8(2)
C6 C1 C8 O5 3.4(3)
C2 C1 C8 O5 -121.4(3)
O1 C1 C8 O2 -62.7(2)
C6 C1 C8 O2 -178.2(2)
C2 C1 C8 O2 57.1(3)
C1 O1 C9 C13 -132.35(17)
C1 O1 C9 C10 107.17(17)
C1 O1 C9 C5 -11.88(17)
C7 C5 C9 O1 156.19(14)
C6 C5 C9 O1 36.65(16)
C4 C5 C9 O1 -78.76(18)
C7 C5 C9 C13 -88.98(19)
C6 C5 C9 C13 151.48(16)
C4 C5 C9 C13 36.1(2)
C7 C5 C9 C10 39.3(2)
C6 C5 C9 C10 -80.28(18)
C4 C5 C9 C10 164.30(16)
O1 C9 C10 C12 -31.9(3)
C13 C9 C10 C12 -149.7(2)
C5 C9 C10 C12 80.2(2)
O1 C9 C10 C11 39.8(2)
C13 C9 C10 C11 -78.1(2)
C5 C9 C10 C11 151.89(18)
C9 C10 C11 C12 -113.0(2)
C9 C10 C12 C11 109.5(2)
O1 C9 C13 C15 -88.6(3)
C10 C9 C13 C15 30.8(3)
C5 C9 C13 C15 159.6(2)
O1 C9 C13 C14 -161.9(2)
C10 C9 C13 C14 -42.5(3)
C5 C9 C13 C14 86.4(3)
C9 C13 C14 C15 112.7(3)
C9 C13 C15 C14 -112.2(2)
